data_8102832
loop_
_publ_author_name
'Yuguang Li'
'Xiongwei Dong'
'Jian Zhou'
'Banfeng Ruan'

_publ_section_title
;
 Crystal structure of
 bis{2,4-dibromo-6-[(2-dimethylaminoethylimino)methyl]phenolato}cobalt(II),
 Co(C15H15Br2ON2)2
;
_journal_issue 4
_journal_name_full 'Zeitschrift f\"ur Kristallographie - New Crystal Structures'
_journal_page_first 691
_journal_volume 225
_journal_year 2010
_chemical_formula_moiety 'C24 H30 Br4 Co N4 O2'
_chemical_formula_sum 'C24 H30 Br4 Co N4 O2'
_chemical_formula_weight 785.09
_chemical_name_systematic
; 
bis(2,4-dibromo-6-((2-(dimethylamino)ethylimino)methyl)phenolato)cobalt(II), 
Co(C~7~H~3~Br~2~O)~2~(C~5~H~12~N~2)~2 
;
_space_group_IT_number 61
_symmetry_cell_setting orthorhombic
_symmetry_space_group_name_Hall '-P 2ac 2ab'
_symmetry_space_group_name_H-M 'P b c a'
_atom_sites_solution_hydrogens geom
_atom_sites_solution_primary direct
_atom_sites_solution_secondary difmap
_audit_creation_method SHELXL-97
_cell_angle_alpha 90.00
_cell_angle_beta 90.00
_cell_angle_gamma 90.00
_cell_formula_units_Z 8
_cell_length_a 15.807(2)
_cell_length_b 16.875(2)
_cell_length_c 21.296(3)
_cell_measurement_reflns_used 4375
_cell_measurement_temperature 296(2)
_cell_measurement_theta_max 23.11
_cell_measurement_theta_min 2.58
_cell_volume 5680.6(13)
_computing_cell_refinement SMART
_computing_data_collection 'SMART (Bruker, 2000)'
_computing_data_reduction 'SAINT (Bruker, 2000)'
_computing_molecular_graphics SHELXTL
_computing_publication_material SHELXTL
_computing_structure_refinement SHELXTL
_computing_structure_solution 'SHELXTL (Bruker, 2000)'
_diffrn_ambient_temperature 296(2)
_diffrn_measured_fraction_theta_full 0.999
_diffrn_measured_fraction_theta_max 0.999
_diffrn_measurement_device_type 'Bruker Smart Apex CCD'
_diffrn_measurement_method 'phi and omega scans'
_diffrn_radiation_monochromator graphite
_diffrn_radiation_source 'fine-focus sealed tube'
_diffrn_radiation_type MoK\a
_diffrn_radiation_wavelength 0.71073
_diffrn_reflns_av_R_equivalents 0.0686
_diffrn_reflns_av_sigmaI/netI 0.0520
_diffrn_reflns_limit_h_max 19
_diffrn_reflns_limit_h_min -18
_diffrn_reflns_limit_k_max 20
_diffrn_reflns_limit_k_min -20
_diffrn_reflns_limit_l_max 26
_diffrn_reflns_limit_l_min -24
_diffrn_reflns_number 30824
_diffrn_reflns_theta_full 26.00
_diffrn_reflns_theta_max 26.00
_diffrn_reflns_theta_min 1.91
_exptl_absorpt_coefficient_mu 6.260
_exptl_absorpt_correction_type multi-scan
_exptl_absorpt_process_details 'SADABS; Bruker, 2000'
_exptl_crystal_colour red
_exptl_crystal_density_diffrn 1.836
_exptl_crystal_density_method 'not measured'
_exptl_crystal_description Block
_exptl_crystal_F_000 3080
_exptl_crystal_size_max 0.32
_exptl_crystal_size_mid 0.20
_exptl_crystal_size_min 0.21
_refine_diff_density_max 0.427
_refine_diff_density_min -0.387
_refine_diff_density_rms 0.085
_refine_ls_extinction_method none
_refine_ls_goodness_of_fit_ref 1.011
_refine_ls_hydrogen_treatment constr
_refine_ls_matrix_type full
_refine_ls_number_parameters 320
_refine_ls_number_reflns 5584
_refine_ls_number_restraints 0
_refine_ls_restrained_S_all 1.011
_refine_ls_R_factor_all 0.0729
_refine_ls_R_factor_gt 0.0318
_refine_ls_shift/su_max 0.000
_refine_ls_shift/su_mean 0.000
_refine_ls_structure_factor_coef Fsqd
_refine_ls_weighting_details 'calc w=1/[\s^2^(Fo^2^)+(0.0162P)^2^+0.4500P] where P=(Fo^2^+2Fc^2^)/3'
_refine_ls_weighting_scheme calc
_refine_ls_wR_factor_gt 0.0492
_refine_ls_wR_factor_ref 0.0536
_reflns_number_gt 3615
_reflns_number_total 5584
_reflns_threshold_expression >2sigma(I)
_cod_data_source_file 1267-3158.cff
_cod_data_source_block pbca
_cod_depositor_comments
;
The following automatic conversions were performed:
'_symmetry_cell_setting' value 'Orthorhombic' changed to 'orthorhombic'
according to '/home/saulius/struct/CIF-dictionaries/cif_core.dic'
dictionary named 'cif_core.dic' version 2.4.1 from 2010-06-29.

Automatic conversion script
Id: cif_fix_enum 1555 2011-01-17 13:19:09Z saulius 
;
_cod_original_cell_volume 5680.7(14)
_cod_original_sg_symbol_H-M Pbca
_cod_database_code 8102832

loop_
_symmetry_equiv_pos_as_xyz
'x, y, z'
'-x+1/2, -y, z+1/2'
'-x, y+1/2, -z+1/2'
'x+1/2, -y+1/2, -z'
'-x, -y, -z'
'x-1/2, y, -z-1/2'
'x, -y-1/2, z-1/2'
'-x-1/2, y-1/2, z'

loop_
_atom_site_label
_atom_site_type_symbol
_atom_site_fract_x
_atom_site_fract_y
_atom_site_fract_z
_atom_site_U_iso_or_equiv
_atom_site_adp_type
_atom_site_occupancy
_atom_site_symmetry_multiplicity
_atom_site_calc_flag
_atom_site_refinement_flags
_atom_site_disorder_assembly
_atom_site_disorder_group
Co1 Co 0.27990(3) 0.11131(2) 0.668269(18) 0.02914(11) Uani 1 1 d . . .
Br1 Br 0.18781(2) 0.26155(2) 0.855877(17) 0.05117(12) Uani 1 1 d . . .
Br2 Br 0.51651(3) 0.38487(2) 0.887756(17) 0.05115(12) Uani 1 1 d . . .
Br3 Br 0.37375(2) -0.02925(2) 0.479159(16) 0.05087(12) Uani 1 1 d . . .
Br4 Br 0.04413(3) -0.13991(2) 0.434206(17) 0.05486(13) Uani 1 1 d . . .
N1 N 0.40494(16) 0.15052(15) 0.66115(11) 0.0324(7) Uani 1 1 d . . .
N2 N 0.26253(18) 0.20638(15) 0.58997(12) 0.0364(7) Uani 1 1 d . . .
N3 N 0.15505(16) 0.07162(15) 0.67528(11) 0.0304(7) Uani 1 1 d . . .
N4 N 0.29426(17) 0.01368(15) 0.74711(12) 0.0350(7) Uani 1 1 d . . .
O1 O 0.26736(14) 0.18914(12) 0.74015(9) 0.0349(6) Uani 1 1 d . . .
O2 O 0.29378(13) 0.03181(12) 0.59829(9) 0.0310(5) Uani 1 1 d . . .
C1 C 0.3231(2) 0.22853(18) 0.77130(14) 0.0305(8) Uani 1 1 d . . .
C2 C 0.3006(2) 0.27054(18) 0.82693(14) 0.0312(8) Uani 1 1 d . . .
C3 C 0.3563(2) 0.31649(18) 0.86063(14) 0.0331(8) Uani 1 1 d . . .
H3 H 0.3383 0.3433 0.8963 0.040 Uiso 1 1 calc R . .
C4 C 0.4388(2) 0.32234(18) 0.84110(14) 0.0342(8) Uani 1 1 d . . .
C5 C 0.4657(2) 0.28225(18) 0.78885(14) 0.0351(8) Uani 1 1 d . . .
H5 H 0.5220 0.2859 0.7764 0.042 Uiso 1 1 calc R . .
C6 C 0.4093(2) 0.23590(18) 0.75406(14) 0.0311(8) Uani 1 1 d . . .
C7 C 0.4433(2) 0.19921(19) 0.69704(14) 0.0353(9) Uani 1 1 d . . .
H7 H 0.4983 0.2128 0.6859 0.042 Uiso 1 1 calc R . .
C8 C 0.4471(2) 0.1362(2) 0.60069(14) 0.0413(9) Uani 1 1 d . . .
H8A H 0.4346 0.0830 0.5861 0.050 Uiso 1 1 calc R . .
H8B H 0.5079 0.1411 0.6056 0.050 Uiso 1 1 calc R . .
C9 C 0.4155(3) 0.1967(2) 0.55295(16) 0.0501(10) Uani 1 1 d . . .
H9A H 0.4289 0.2491 0.5687 0.060 Uiso 1 1 calc R . .
H9B H 0.4473 0.1893 0.5144 0.060 Uiso 1 1 calc R . .
C10 C 0.3228(2) 0.1948(2) 0.53689(15) 0.0470(10) Uani 1 1 d . . .
H10A H 0.3120 0.2356 0.5058 0.056 Uiso 1 1 calc R . .
H10B H 0.3104 0.1442 0.5174 0.056 Uiso 1 1 calc R . .
C11 C 0.1765(2) 0.2006(2) 0.56437(16) 0.0524(11) Uani 1 1 d . . .
H11A H 0.1677 0.2422 0.5343 0.079 Uiso 1 1 calc R . .
H11B H 0.1362 0.2058 0.5978 0.079 Uiso 1 1 calc R . .
H11C H 0.1693 0.1502 0.5443 0.079 Uiso 1 1 calc R . .
C12 C 0.2724(3) 0.28656(18) 0.61674(15) 0.0477(10) Uani 1 1 d . . .
H12A H 0.2657 0.3253 0.5841 0.072 Uiso 1 1 calc R . .
H12B H 0.3276 0.2916 0.6350 0.072 Uiso 1 1 calc R . .
H12C H 0.2302 0.2949 0.6485 0.072 Uiso 1 1 calc R . .
C13 C 0.2376(2) -0.00223(17) 0.56389(14) 0.0276(8) Uani 1 1 d . . .
C14 C 0.2605(2) -0.03716(18) 0.50547(14) 0.0302(8) Uani 1 1 d . . .
C15 C 0.2039(2) -0.07721(19) 0.46816(14) 0.0373(9) Uani 1 1 d . . .
H15 H 0.2218 -0.1002 0.4307 0.045 Uiso 1 1 calc R . .
C16 C 0.1207(2) -0.08303(19) 0.48656(15) 0.0364(9) Uani 1 1 d . . .
C17 C 0.0937(2) -0.04953(18) 0.54101(14) 0.0338(8) Uani 1 1 d . . .
H17 H 0.0373 -0.0540 0.5528 0.041 Uiso 1 1 calc R . .
C18 C 0.1509(2) -0.00808(18) 0.57974(14) 0.0312(8) Uani 1 1 d . . .
C19 C 0.1174(2) 0.02448(18) 0.63736(14) 0.0344(8) Uani 1 1 d . . .
H19 H 0.0627 0.0096 0.6480 0.041 Uiso 1 1 calc R . .
C20 C 0.1129(2) 0.0868(2) 0.73530(14) 0.0430(10) Uani 1 1 d . . .
H20A H 0.0521 0.0834 0.7299 0.052 Uiso 1 1 calc R . .
H20B H 0.1266 0.1397 0.7498 0.052 Uiso 1 1 calc R . .
C21 C 0.1417(2) 0.0260(2) 0.78364(16) 0.0515(11) Uani 1 1 d . . .
H21A H 0.1096 0.0343 0.8219 0.062 Uiso 1 1 calc R . .
H21B H 0.1277 -0.0263 0.7681 0.062 Uiso 1 1 calc R . .
C22 C 0.2348(2) 0.0272(2) 0.80007(14) 0.0474(10) Uani 1 1 d . . .
H22A H 0.2478 0.0781 0.8188 0.057 Uiso 1 1 calc R . .
H22B H 0.2450 -0.0131 0.8317 0.057 Uiso 1 1 calc R . .
C23 C 0.2829(2) -0.06628(18) 0.72136(15) 0.0437(9) Uani 1 1 d . . .
H23A H 0.3238 -0.0753 0.6888 0.066 Uiso 1 1 calc R . .
H23B H 0.2269 -0.0712 0.7043 0.066 Uiso 1 1 calc R . .
H23C H 0.2905 -0.1047 0.7541 0.066 Uiso 1 1 calc R . .
C24 C 0.3803(2) 0.0187(2) 0.77229(16) 0.0529(11) Uani 1 1 d . . .
H24A H 0.3879 -0.0211 0.8040 0.079 Uiso 1 1 calc R . .
H24B H 0.3891 0.0702 0.7903 0.079 Uiso 1 1 calc R . .
H24C H 0.4203 0.0102 0.7390 0.079 Uiso 1 1 calc R . .

loop_
_atom_site_aniso_label
_atom_site_aniso_U_11
_atom_site_aniso_U_22
_atom_site_aniso_U_33
_atom_site_aniso_U_23
_atom_site_aniso_U_13
_atom_site_aniso_U_12
Co1 0.0275(3) 0.0308(3) 0.0292(2) -0.0056(2) 0.0026(2) -0.0024(2)
Br1 0.0384(3) 0.0667(3) 0.0484(2) -0.0138(2) 0.01270(18) -0.0064(2)
Br2 0.0445(3) 0.0572(3) 0.0518(2) -0.0181(2) -0.00571(19) -0.0104(2)
Br3 0.0426(3) 0.0696(3) 0.0405(2) -0.0115(2) 0.01055(18) 0.0010(2)
Br4 0.0578(3) 0.0520(2) 0.0548(2) -0.0161(2) -0.0232(2) 0.0002(2)
N1 0.0259(17) 0.0371(17) 0.0342(16) -0.0046(14) 0.0055(13) -0.0007(14)
N2 0.040(2) 0.0312(17) 0.0382(16) -0.0001(13) -0.0021(14) -0.0005(14)
N3 0.0260(17) 0.0334(17) 0.0319(15) -0.0047(13) 0.0035(13) -0.0003(13)
N4 0.038(2) 0.0328(17) 0.0347(15) -0.0007(13) -0.0013(14) -0.0048(14)
O1 0.0295(14) 0.0384(14) 0.0367(13) -0.0107(11) 0.0042(11) -0.0048(11)
O2 0.0266(14) 0.0340(13) 0.0323(12) -0.0072(10) -0.0006(10) -0.0041(11)
C1 0.032(2) 0.0267(19) 0.0326(19) 0.0027(16) 0.0013(17) -0.0004(17)
C2 0.033(2) 0.032(2) 0.0285(18) 0.0005(16) 0.0035(16) 0.0006(16)
C3 0.039(2) 0.034(2) 0.0263(17) -0.0046(16) 0.0014(17) 0.0010(17)
C4 0.038(2) 0.031(2) 0.0334(19) -0.0014(16) -0.0031(17) -0.0065(17)
C5 0.026(2) 0.038(2) 0.041(2) -0.0002(17) 0.0008(17) -0.0025(17)
C6 0.028(2) 0.032(2) 0.0334(19) -0.0035(16) -0.0002(16) -0.0030(16)
C7 0.030(2) 0.041(2) 0.0348(19) -0.0030(17) 0.0023(17) -0.0002(18)
C8 0.033(2) 0.052(2) 0.040(2) -0.0170(18) 0.0107(17) -0.0011(19)
C9 0.061(3) 0.050(2) 0.040(2) -0.0035(19) 0.021(2) -0.007(2)
C10 0.065(3) 0.041(2) 0.035(2) 0.0031(17) 0.008(2) 0.001(2)
C11 0.060(3) 0.043(2) 0.054(2) 0.006(2) -0.006(2) 0.008(2)
C12 0.071(3) 0.028(2) 0.044(2) 0.0014(17) 0.005(2) 0.004(2)
C13 0.032(2) 0.0215(18) 0.0291(18) 0.0050(15) -0.0014(16) 0.0033(16)
C14 0.036(2) 0.0260(19) 0.0291(18) 0.0051(15) 0.0010(16) 0.0047(17)
C15 0.054(3) 0.032(2) 0.0257(18) -0.0027(15) -0.0025(18) 0.0092(19)
C16 0.042(3) 0.030(2) 0.037(2) -0.0019(16) -0.0102(18) 0.0020(18)
C17 0.028(2) 0.032(2) 0.041(2) -0.0032(17) -0.0021(17) -0.0003(16)
C18 0.032(2) 0.029(2) 0.0323(19) -0.0011(15) -0.0015(16) 0.0009(16)
C19 0.027(2) 0.035(2) 0.041(2) 0.0000(17) 0.0019(17) -0.0005(17)
C20 0.030(2) 0.058(2) 0.041(2) -0.0209(19) 0.0089(18) -0.0065(19)
C21 0.061(3) 0.058(3) 0.035(2) -0.005(2) 0.0156(19) -0.013(2)
C22 0.063(3) 0.050(2) 0.030(2) 0.0055(17) 0.0009(19) -0.009(2)
C23 0.053(3) 0.027(2) 0.051(2) 0.0057(18) 0.0006(19) -0.0029(19)
C24 0.052(3) 0.052(3) 0.055(2) 0.010(2) -0.012(2) -0.002(2)

loop_
_atom_type_symbol
_atom_type_description
_atom_type_scat_dispersion_real
_atom_type_scat_dispersion_imag
_atom_type_scat_source
C C 0.0033 0.0016 'International Tables Vol C Tables 4.2.6.8 and 6.1.1.4'
H H 0.0000 0.0000 'International Tables Vol C Tables 4.2.6.8 and 6.1.1.4'
N N 0.0061 0.0033 'International Tables Vol C Tables 4.2.6.8 and 6.1.1.4'
O O 0.0106 0.0060 'International Tables Vol C Tables 4.2.6.8 and 6.1.1.4'
Co Co 0.3494 0.9721 'International Tables Vol C Tables 4.2.6.8 and 6.1.1.4'
Br Br -0.2901 2.4595 'International Tables Vol C Tables 4.2.6.8 and 6.1.1.4'

loop_
_geom_angle_atom_site_label_1
_geom_angle_atom_site_label_2
_geom_angle_atom_site_label_3
_geom_angle
_geom_angle_site_symmetry_1
_geom_angle_site_symmetry_3
_geom_angle_publ_flag
O2 Co1 O1 178.50(9) . . ?
O2 Co1 N3 86.70(9) . . ?
O1 Co1 N3 93.52(9) . . ?
O2 Co1 N1 93.10(9) . . ?
O1 Co1 N1 86.68(9) . . ?
N3 Co1 N1 179.76(11) . . ?
O2 Co1 N2 86.68(9) . . ?
O1 Co1 N2 94.75(9) . . ?
N3 Co1 N2 99.24(10) . . ?
N1 Co1 N2 80.88(10) . . ?
O2 Co1 N4 92.92(9) . . ?
O1 Co1 N4 85.67(9) . . ?
N3 Co1 N4 79.42(10) . . ?
N1 Co1 N4 100.45(10) . . ?
N2 Co1 N4 178.63(10) . . ?
C7 N1 C8 114.6(3) . . ?
C7 N1 Co1 127.6(2) . . ?
C8 N1 Co1 116.1(2) . . ?
C11 N2 C12 107.5(3) . . ?
C11 N2 C10 107.5(3) . . ?
C12 N2 C10 110.2(3) . . ?
C11 N2 Co1 109.2(2) . . ?
C12 N2 Co1 110.02(19) . . ?
C10 N2 Co1 112.2(2) . . ?
C19 N3 C20 116.6(3) . . ?
C19 N3 Co1 126.4(2) . . ?
C20 N3 Co1 115.9(2) . . ?
C24 N4 C23 107.7(3) . . ?
C24 N4 C22 107.5(3) . . ?
C23 N4 C22 110.3(3) . . ?
C24 N4 Co1 108.02(19) . . ?
C23 N4 Co1 111.33(18) . . ?
C22 N4 Co1 111.8(2) . . ?
C1 O1 Co1 131.1(2) . . ?
C13 O2 Co1 130.0(2) . . ?
O1 C1 C6 124.7(3) . . ?
O1 C1 C2 121.0(3) . . ?
C6 C1 C2 114.3(3) . . ?
C3 C2 C1 123.6(3) . . ?
C3 C2 Br1 118.6(2) . . ?
C1 C2 Br1 117.8(2) . . ?
C4 C3 C2 119.4(3) . . ?
C4 C3 H3 120.3 . . ?
C2 C3 H3 120.3 . . ?
C5 C4 C3 120.4(3) . . ?
C5 C4 Br2 119.9(3) . . ?
C3 C4 Br2 119.7(2) . . ?
C4 C5 C6 120.6(3) . . ?
C4 C5 H5 119.7 . . ?
C6 C5 H5 119.7 . . ?
C5 C6 C1 121.7(3) . . ?
C5 C6 C7 116.2(3) . . ?
C1 C6 C7 122.0(3) . . ?
N1 C7 C6 126.5(3) . . ?
N1 C7 H7 116.7 . . ?
C6 C7 H7 116.7 . . ?
N1 C8 C9 109.0(3) . . ?
N1 C8 H8A 109.9 . . ?
C9 C8 H8A 109.9 . . ?
N1 C8 H8B 109.9 . . ?
C9 C8 H8B 109.9 . . ?
H8A C8 H8B 108.3 . . ?
C10 C9 C8 117.2(3) . . ?
C10 C9 H9A 108.0 . . ?
C8 C9 H9A 108.0 . . ?
C10 C9 H9B 108.0 . . ?
C8 C9 H9B 108.0 . . ?
H9A C9 H9B 107.2 . . ?
N2 C10 C9 116.5(3) . . ?
N2 C10 H10A 108.2 . . ?
C9 C10 H10A 108.2 . . ?
N2 C10 H10B 108.2 . . ?
C9 C10 H10B 108.2 . . ?
H10A C10 H10B 107.3 . . ?
N2 C11 H11A 109.5 . . ?
N2 C11 H11B 109.5 . . ?
H11A C11 H11B 109.5 . . ?
N2 C11 H11C 109.5 . . ?
H11A C11 H11C 109.5 . . ?
H11B C11 H11C 109.5 . . ?
N2 C12 H12A 109.5 . . ?
N2 C12 H12B 109.5 . . ?
H12A C12 H12B 109.5 . . ?
N2 C12 H12C 109.5 . . ?
H12A C12 H12C 109.5 . . ?
H12B C12 H12C 109.5 . . ?
O2 C13 C18 124.3(3) . . ?
O2 C13 C14 120.4(3) . . ?
C18 C13 C14 115.2(3) . . ?
C15 C14 C13 122.9(3) . . ?
C15 C14 Br3 118.8(3) . . ?
C13 C14 Br3 118.3(2) . . ?
C14 C15 C16 119.5(3) . . ?
C14 C15 H15 120.2 . . ?
C16 C15 H15 120.2 . . ?
C17 C16 C15 120.9(3) . . ?
C17 C16 Br4 120.6(3) . . ?
C15 C16 Br4 118.5(3) . . ?
C16 C17 C18 120.3(3) . . ?
C16 C17 H17 119.9 . . ?
C18 C17 H17 119.9 . . ?
C17 C18 C13 121.1(3) . . ?
C17 C18 C19 116.8(3) . . ?
C13 C18 C19 122.1(3) . . ?
N3 C19 C18 127.0(3) . . ?
N3 C19 H19 116.5 . . ?
C18 C19 H19 116.5 . . ?
N3 C20 C21 109.7(3) . . ?
N3 C20 H20A 109.7 . . ?
C21 C20 H20A 109.7 . . ?
N3 C20 H20B 109.7 . . ?
C21 C20 H20B 109.7 . . ?
H20A C20 H20B 108.2 . . ?
C22 C21 C20 116.0(3) . . ?
C22 C21 H21A 108.3 . . ?
C20 C21 H21A 108.3 . . ?
C22 C21 H21B 108.3 . . ?
C20 C21 H21B 108.3 . . ?
H21A C21 H21B 107.4 . . ?
N4 C22 C21 116.0(3) . . ?
N4 C22 H22A 108.3 . . ?
C21 C22 H22A 108.3 . . ?
N4 C22 H22B 108.3 . . ?
C21 C22 H22B 108.3 . . ?
H22A C22 H22B 107.4 . . ?
N4 C23 H23A 109.5 . . ?
N4 C23 H23B 109.5 . . ?
H23A C23 H23B 109.5 . . ?
N4 C23 H23C 109.5 . . ?
H23A C23 H23C 109.5 . . ?
H23B C23 H23C 109.5 . . ?
N4 C24 H24A 109.5 . . ?
N4 C24 H24B 109.5 . . ?
H24A C24 H24B 109.5 . . ?
N4 C24 H24C 109.5 . . ?
H24A C24 H24C 109.5 . . ?
H24B C24 H24C 109.5 . . ?

loop_
_geom_bond_atom_site_label_1
_geom_bond_atom_site_label_2
_geom_bond_distance
_geom_bond_site_symmetry_2
_geom_bond_publ_flag
Co1 O2 2.017(2) . ?
Co1 O1 2.027(2) . ?
Co1 N3 2.089(3) . ?
Co1 N1 2.090(3) . ?
Co1 N2 2.330(3) . ?
Co1 N4 2.363(3) . ?
Br1 C2 1.892(3) . ?
Br2 C4 1.900(3) . ?
Br3 C14 1.881(3) . ?
Br4 C16 1.905(3) . ?
N1 C7 1.275(4) . ?
N1 C8 1.470(4) . ?
N2 C11 1.468(4) . ?
N2 C12 1.476(4) . ?
N2 C10 1.491(4) . ?
N3 C19 1.280(4) . ?
N3 C20 1.464(4) . ?
N4 C24 1.464(4) . ?
N4 C23 1.468(4) . ?
N4 C22 1.486(4) . ?
O1 C1 1.287(4) . ?
O2 C13 1.287(3) . ?
C1 C6 1.417(4) . ?
C1 C2 1.426(4) . ?
C2 C3 1.376(4) . ?
C3 C4 1.372(4) . ?
C3 H3 0.9300 . ?
C4 C5 1.370(4) . ?
C5 C6 1.399(4) . ?
C5 H5 0.9300 . ?
C6 C7 1.465(4) . ?
C7 H7 0.9300 . ?
C8 C9 1.524(5) . ?
C8 H8A 0.9700 . ?
C8 H8B 0.9700 . ?
C9 C10 1.506(5) . ?
C9 H9A 0.9700 . ?
C9 H9B 0.9700 . ?
C10 H10A 0.9700 . ?
C10 H10B 0.9700 . ?
C11 H11A 0.9600 . ?
C11 H11B 0.9600 . ?
C11 H11C 0.9600 . ?
C12 H12A 0.9600 . ?
C12 H12B 0.9600 . ?
C12 H12C 0.9600 . ?
C13 C18 1.414(4) . ?
C13 C14 1.424(4) . ?
C14 C15 1.374(4) . ?
C15 C16 1.376(4) . ?
C15 H15 0.9300 . ?
C16 C17 1.359(4) . ?
C17 C18 1.409(4) . ?
C17 H17 0.9300 . ?
C18 C19 1.445(4) . ?
C19 H19 0.9300 . ?
C20 C21 1.522(5) . ?
C20 H20A 0.9700 . ?
C20 H20B 0.9700 . ?
C21 C22 1.512(5) . ?
C21 H21A 0.9700 . ?
C21 H21B 0.9700 . ?
C22 H22A 0.9700 . ?
C22 H22B 0.9700 . ?
C23 H23A 0.9600 . ?
C23 H23B 0.9600 . ?
C23 H23C 0.9600 . ?
C24 H24A 0.9600 . ?
C24 H24B 0.9600 . ?
C24 H24C 0.9600 . ?
